data_1531033
loop_
_publ_author_name
'Zvonkova, Z.V.'

_publ_section_title
;
 Crystal structure of Fe3 Br8 (H2 O)16
;
_journal_name_full 'Zhurnal Fizicheskoi Khimii'
_journal_page_first 453
_journal_page_last 458
_journal_volume 28
_journal_year 1954
_chemical_formula_sum 'Br8 Fe3 H32 O16'
_chemical_name_systematic 'Fe3 Br8 (H2 O)16'
_space_group_IT_number 14
_symmetry_space_group_name_Hall '-P 2ybc'
_symmetry_space_group_name_H-M 'P 1 21/c 1'
_cell_angle_alpha 90
_cell_angle_beta 90
_cell_angle_gamma 90
_cell_formula_units_Z 2
_cell_length_a 8.74
_cell_length_b 7.26
_cell_length_c 22.94
_cell_volume 1455.598
_citation_journal_id_ASTM ZFKHA9
_cod_data_source_file Zvonkova_ZFKHA9_1954_300.cif
_cod_data_source_block H32Br8Fe3O16
_cod_original_formula_sum 'H32 Br8 Fe3 O16'
_cod_database_code 1531033

loop_
_symmetry_equiv_pos_as_xyz
x,y,z
-x,y+1/2,-z+1/2
-x,-y,-z
x,-y-1/2,z-1/2

loop_
_atom_site_label
_atom_site_type_symbol
_atom_site_fract_x
_atom_site_fract_y
_atom_site_fract_z
_atom_site_occupancy
_atom_site_U_iso_or_equiv
Br1 Br-1 0 0.75 0.081 1 0.0
Br3 Br-1 0.25 0.25 0.169 1 0.0
Br2 Br-1 0.5 0.75 0.081 1 0.0
Fe3 Fe+3 0.5 0 0.5 1 0.0
O8 O-2 0.75 0.807 0.187 1 0.0
O7 O-2 0.25 0.693 0.187 1 0.0
Fe2 Fe+3 0 0 0 1 0.0
O2 O-2 0.5 0 0.25 1 0.0
Br4 Br-1 0.75 0.25 0.169 1 0.0
O1 O-2 0 0 0.25 1 0.0
O6 O-2 0.5 0.307 0.063 1 0.0
Fe1 Fe+2 0.25 0.5 0.25 0.5 0.0
O5 O-2 0 0.193 0.063 1 0.0
O3 O-2 0.25 0 0 1 0.0
O4 O-2 0.25 0.5 0 1 0.0
